data_7117878
loop_
_publ_author_name
'Wei, Peifa'
'Li, Debing'
'Shi, Bingbing'
'Wang, Qi'
'Huang, Feihe'

_publ_section_title
;
 An anthracene-appended 2:3 copillar[5]arene: synthesis, computational
 studies, and application in highly selective fluorescence sensing for
 Fe(iii) ions.
;
_journal_issue 82
_journal_name_full 'Chemical communications (Cambridge, England)'
_journal_page_first 15169
_journal_page_last 15172
_journal_paper_doi 10.1039/c5cc06682d
_journal_volume 51
_journal_year 2015
_chemical_formula_moiety 'C53 H50 O10, C H2 Cl2'
_chemical_formula_sum 'C54 H52 Cl2 O10'
_chemical_formula_weight 931.86
_chemical_melting_point 352
_space_group_IT_number 2
_symmetry_cell_setting triclinic
_symmetry_space_group_name_Hall '-P 1'
_symmetry_space_group_name_H-M 'P -1'
_atom_sites_solution_hydrogens geom
_atom_sites_solution_primary direct
_atom_sites_solution_secondary difmap
_audit_creation_method SHELXL-97
_audit_update_record
;
2015-07-13 deposited with the CCDC.
2015-08-19 downloaded from the CCDC.
;
_cell_angle_alpha 97.198(4)
_cell_angle_beta 98.706(3)
_cell_angle_gamma 96.895(3)
_cell_formula_units_Z 4
_cell_length_a 12.0078(5)
_cell_length_b 19.6299(9)
_cell_length_c 20.8822(8)
_cell_measurement_reflns_used 7260
_cell_measurement_temperature 170(2)
_cell_measurement_theta_max 29.5657
_cell_measurement_theta_min 3.1701
_cell_volume 4778.4(4)
_computing_cell_refinement 'CrysAlis PRO (Agilent Technologies, 2011)'
_computing_data_collection 'CrysAlis PRO'
_computing_data_reduction 'CrysAlis PRO'
_computing_molecular_graphics 'OLEX2 (Dolomanov et al., 2009)'
_computing_publication_material OLEX2
_computing_structure_refinement 'SHELXL-97 (Sheldrick, 2008)'
_computing_structure_solution 'SHELXS-97 (Sheldrick, 2008)'
_diffrn_ambient_temperature 170(2)
_diffrn_detector_area_resol_mean 10.3592
_diffrn_measured_fraction_theta_full 0.996
_diffrn_measured_fraction_theta_max 0.996
_diffrn_measurement_device_type 'Xcalibur, Atlas, Gemini ultra'
_diffrn_measurement_method '\w scans'
_diffrn_radiation_monochromator graphite
_diffrn_radiation_source 'fine-focus sealed tube'
_diffrn_radiation_type MoK\a
_diffrn_radiation_wavelength 0.71073
_diffrn_reflns_av_R_equivalents 0.0329
_diffrn_reflns_av_sigmaI/netI 0.0563
_diffrn_reflns_limit_h_max 14
_diffrn_reflns_limit_h_min -14
_diffrn_reflns_limit_k_max 18
_diffrn_reflns_limit_k_min -23
_diffrn_reflns_limit_l_max 24
_diffrn_reflns_limit_l_min -25
_diffrn_reflns_number 31537
_diffrn_reflns_theta_full 25.35
_diffrn_reflns_theta_max 25.35
_diffrn_reflns_theta_min 3.18
_exptl_absorpt_coefficient_mu 0.195
_exptl_absorpt_correction_T_max 0.934
_exptl_absorpt_correction_T_min 0.921
_exptl_absorpt_correction_type multi-scan
_exptl_absorpt_process_details
;
CrysAlis PRO (Agilent Technologies, 2011) 
;
_exptl_crystal_colour colorless
_exptl_crystal_density_diffrn 1.295
_exptl_crystal_density_method 'not measured'
_exptl_crystal_description block
_exptl_crystal_F_000 1960
_exptl_crystal_recrystallization_method 'Vapour Deposition'
_exptl_crystal_size_max 0.42
_exptl_crystal_size_mid 0.40
_exptl_crystal_size_min 0.35
_refine_diff_density_max 2.473
_refine_diff_density_min -2.438
_refine_diff_density_rms 0.093
_refine_ls_extinction_method none
_refine_ls_goodness_of_fit_ref 1.045
_refine_ls_hydrogen_treatment mixed
_refine_ls_matrix_type full
_refine_ls_number_parameters 1213
_refine_ls_number_reflns 17427
_refine_ls_number_restraints 39
_refine_ls_restrained_S_all 1.060
_refine_ls_R_factor_all 0.1515
_refine_ls_R_factor_gt 0.1094
_refine_ls_shift/su_max 0.028
_refine_ls_shift/su_mean 0.000
_refine_ls_structure_factor_coef Fsqd
_refine_ls_weighting_details 'calc w=1/[\s^2^(Fo^2^)+(0.1656P)^2^+14.2904P] where P=(Fo^2^+2Fc^2^)/3'
_refine_ls_weighting_scheme calc
_refine_ls_wR_factor_gt 0.2949
_refine_ls_wR_factor_ref 0.3380
_reflns_number_gt 11337
_reflns_number_total 17427
_reflns_threshold_expression >2sigma(I)
_cod_data_source_file c5cc06682d2.cif
_cod_data_source_block 130619_wpf_116a
_cod_depositor_comments
;
The following automatic conversions were performed:

'_symmetry_cell_setting' value 'Triclinic' changed to 'triclinic'
according to
/usr/data/users/saulius/crontab/automatic-downloads/current/RSC/lib/dictionaries/cif_core.dic
dictionary named 'cif_core.dic' version 2.4.2 from 2011-04-26.

Automatic conversion script
Id: cif_fix_values 3271 2015-04-21 07:52:19Z andrius 
;
_cod_original_cell_volume 4778.4(3)
_cod_database_code 7117878

loop_
_symmetry_equiv_pos_as_xyz
'x, y, z'
'-x, -y, -z'

loop_
_atom_site_label
_atom_site_type_symbol
_atom_site_fract_x
_atom_site_fract_y
_atom_site_fract_z
_atom_site_U_iso_or_equiv
_atom_site_adp_type
_atom_site_occupancy
_atom_site_symmetry_multiplicity
_atom_site_calc_flag
_atom_site_refinement_flags
Cl1 Cl 0.0366(4) 0.8477(3) -0.3125(2) 0.1762(14) Uani 1 1 d U
Cl2 Cl 0.1561(4) 0.8186(3) -0.1859(2) 0.1877(14) Uani 1 1 d U
Cl3 Cl 0.3674(5) 0.6338(4) 0.2639(3) 0.2207(17) Uani 1 1 d U
Cl4 Cl 0.5256(4) 0.7703(3) 0.2639(2) 0.2059(17) Uani 1 1 d U
O1 O 0.1471(4) 1.0086(2) -0.0487(2) 0.0558(11) Uani 1 1 d .
O2 O -0.2109(3) 0.93825(19) -0.25651(17) 0.0416(9) Uani 1 1 d .
O3 O -0.1100(3) 0.7852(2) -0.07398(18) 0.0489(10) Uani 1 1 d .
O4 O -0.2764(3) 0.67189(19) -0.33085(18) 0.0436(9) Uani 1 1 d .
O5 O 0.0638(3) 0.5863(2) -0.18341(18) 0.0434(9) Uani 1 1 d .
O6 O 0.0663(3) 0.6463(2) -0.43485(18) 0.0533(10) Uani 1 1 d .
O7 O 0.4182(3) 0.70794(18) -0.23935(17) 0.0400(8) Uani 1 1 d .
O8 O 0.3094(3) 0.8859(2) -0.41653(19) 0.0495(10) Uani 1 1 d .
O9 O 0.4914(3) 0.9606(2) -0.1646(2) 0.0490(10) Uani 1 1 d .
O10 O 0.1369(3) 1.0764(2) -0.2906(2) 0.0509(10) Uani 1 1 d .
O11 O 0.3962(3) 0.48385(16) 0.07289(17) 0.0339(8) Uani 1 1 d .
O12 O 0.4207(3) 0.76401(18) 0.05683(19) 0.0404(8) Uani 1 1 d .
O13 O 0.5792(3) 0.47895(18) 0.29975(16) 0.0373(8) Uani 1 1 d .
O14 O 0.8066(3) 0.6529(2) 0.15895(18) 0.0467(10) Uani 1 1 d .
O15 O 0.4273(3) 0.5824(2) 0.48021(19) 0.0475(10) Uani 1 1 d .
O16 O 0.7970(3) 0.7122(2) 0.3934(2) 0.0534(11) Uani 1 1 d .
O17 O 0.0813(3) 0.6725(2) 0.35173(18) 0.0433(9) Uani 1 1 d .
O18 O 0.4792(3) 0.8531(2) 0.44751(18) 0.0456(9) Uani 1 1 d .
O19 O 0.0837(3) 0.60800(17) 0.11571(17) 0.0359(8) Uani 1 1 d .
O20 O 0.2325(3) 0.87985(18) 0.22719(18) 0.0427(9) Uani 1 1 d .
C1 C 0.1546(5) 1.0829(3) -0.1546(3) 0.0470(14) Uani 1 1 d .
H1A H 0.1250 1.1206 -0.1764 0.056 Uiso 1 1 calc R
H1B H 0.1925 1.1029 -0.1096 0.056 Uiso 1 1 calc R
C2 C 0.0567(4) 0.9888(3) -0.0995(3) 0.0391(12) Uani 1 1 d .
C3 C 0.0565(4) 1.0268(3) -0.1519(3) 0.0386(12) Uani 1 1 d .
C4 C -0.0328(4) 1.0102(3) -0.2039(3) 0.0387(12) Uani 1 1 d .
H4 H -0.0333 1.0353 -0.2400 0.046 Uiso 1 1 calc R
C5 C -0.1218(4) 0.9576(3) -0.2046(2) 0.0365(11) Uani 1 1 d .
C6 C -0.1246(4) 0.9225(3) -0.1516(2) 0.0363(11) Uani 1 1 d .
C7 C -0.0340(5) 0.9384(3) -0.0998(3) 0.0395(12) Uani 1 1 d .
H7 H -0.0346 0.9138 -0.0634 0.047 Uiso 1 1 calc R
C8 C 0.1651(5) 0.9660(4) 0.0012(3) 0.0564(16) Uani 1 1 d .
H8A H 0.0905 0.9477 0.0117 0.068 Uiso 1 1 calc R
H8B H 0.2098 0.9947 0.0413 0.068 Uiso 1 1 calc R
C9 C 0.2238(5) 0.9085(4) -0.0170(3) 0.0554(16) Uani 1 1 d .
C10 C 0.2753(7) 0.8617(4) -0.0279(4) 0.076(2) Uani 1 1 d .
H10 H 0.3166 0.8242 -0.0367 0.091 Uiso 1 1 calc R
C11 C -0.1968(5) 0.9655(3) -0.3150(3) 0.0410(12) Uani 1 1 d .
H11A H -0.1225 0.9572 -0.3270 0.049 Uiso 1 1 calc R
H11B H -0.1990 1.0161 -0.3086 0.049 Uiso 1 1 calc R
C12 C -0.2890(5) 0.9309(3) -0.3666(3) 0.0425(12) Uani 1 1 d .
C13 C -0.3610(5) 0.9056(3) -0.4100(3) 0.0544(15) Uani 1 1 d .
H13 H -0.4196 0.8851 -0.4453 0.065 Uiso 1 1 calc R
C14 C -0.2256(4) 0.8677(3) -0.1499(3) 0.0390(12) Uani 1 1 d .
H14A H -0.2380 0.8683 -0.1041 0.047 Uiso 1 1 calc R
H14B H -0.2948 0.8801 -0.1754 0.047 Uiso 1 1 calc R
C15 C -0.2099(4) 0.7954(3) -0.1771(2) 0.0358(11) Uani 1 1 d .
C16 C -0.2549(4) 0.7677(3) -0.2416(3) 0.0356(11) Uani 1 1 d .
H16 H -0.2989 0.7937 -0.2685 0.043 Uiso 1 1 calc R
C17 C -0.2358(4) 0.7015(3) -0.2672(2) 0.0347(11) Uani 1 1 d .
C18 C -0.1745(4) 0.6618(3) -0.2286(3) 0.0344(11) Uani 1 1 d .
C19 C -0.1320(4) 0.6894(3) -0.1636(3) 0.0357(11) Uani 1 1 d .
H19 H -0.0904 0.6627 -0.1363 0.043 Uiso 1 1 calc R
C20 C -0.1495(4) 0.7553(3) -0.1381(2) 0.0374(12) Uani 1 1 d .
C21 C -0.0222(6) 0.7555(4) -0.0379(3) 0.069(2) Uani 1 1 d .
H21A H 0.0383 0.7495 -0.0639 0.103 Uiso 1 1 calc R
H21B H -0.0538 0.7103 -0.0282 0.103 Uiso 1 1 calc R
H21C H 0.0092 0.7863 0.0032 0.103 Uiso 1 1 calc R
C22 C -0.3397(7) 0.7111(4) -0.3720(3) 0.076(2) Uani 1 1 d .
H22A H -0.3667 0.6834 -0.4151 0.113 Uiso 1 1 calc R
H22B H -0.2910 0.7534 -0.3767 0.113 Uiso 1 1 calc R
H22C H -0.4050 0.7237 -0.3525 0.113 Uiso 1 1 calc R
C23 C -0.1467(4) 0.5927(3) -0.2572(3) 0.0401(12) Uani 1 1 d .
H23A H -0.2096 0.5699 -0.2924 0.048 Uiso 1 1 calc R
H23B H -0.1387 0.5624 -0.2227 0.048 Uiso 1 1 calc R
C24 C 0.0680(4) 0.6007(2) -0.2458(2) 0.0330(11) Uani 1 1 d .
C25 C -0.0367(4) 0.6022(2) -0.2849(3) 0.0350(11) Uani 1 1 d .
C26 C -0.0373(4) 0.6173(3) -0.3481(3) 0.0394(12) Uani 1 1 d .
H26 H -0.1079 0.6179 -0.3754 0.047 Uiso 1 1 calc R
C27 C 0.0630(4) 0.6312(3) -0.3722(2) 0.0373(11) Uani 1 1 d .
C28 C 0.1669(4) 0.6298(2) -0.3336(2) 0.0316(10) Uani 1 1 d .
C29 C 0.1688(4) 0.6131(2) -0.2705(2) 0.0332(11) Uani 1 1 d .
H29 H 0.2393 0.6101 -0.2442 0.040 Uiso 1 1 calc R
C30 C 0.1682(5) 0.5901(4) -0.1414(3) 0.0501(14) Uani 1 1 d .
H30A H 0.2131 0.5565 -0.1600 0.075 Uiso 1 1 calc R
H30B H 0.1541 0.5793 -0.0985 0.075 Uiso 1 1 calc R
H30C H 0.2102 0.6369 -0.1364 0.075 Uiso 1 1 calc R
C31 C -0.0281(6) 0.6724(4) -0.4669(3) 0.069(2) Uani 1 1 d .
H31A H -0.0096 0.6884 -0.5072 0.104 Uiso 1 1 calc R
H31B H -0.0464 0.7113 -0.4381 0.104 Uiso 1 1 calc R
H31C H -0.0937 0.6357 -0.4778 0.104 Uiso 1 1 calc R
C32 C 0.2787(4) 0.6473(2) -0.3580(2) 0.0328(10) Uani 1 1 d .
H32A H 0.2674 0.6330 -0.4060 0.039 Uiso 1 1 calc R
H32B H 0.3363 0.6211 -0.3373 0.039 Uiso 1 1 calc R
C33 C 0.3945(4) 0.7531(3) -0.2836(2) 0.0331(11) Uani 1 1 d .
C34 C 0.3222(4) 0.7247(2) -0.3421(2) 0.0292(10) Uani 1 1 d .
C35 C 0.2935(4) 0.7697(3) -0.3867(2) 0.0331(11) Uani 1 1 d .
H35 H 0.2440 0.7520 -0.4268 0.040 Uiso 1 1 calc R
C36 C 0.3359(4) 0.8392(3) -0.3736(3) 0.0365(11) Uani 1 1 d .
C37 C 0.4109(4) 0.8665(3) -0.3169(3) 0.0349(11) Uani 1 1 d .
C38 C 0.4397(4) 0.8224(3) -0.2721(3) 0.0366(11) Uani 1 1 d .
H38 H 0.4915 0.8402 -0.2329 0.044 Uiso 1 1 calc R
C39 C 0.4696(5) 0.7390(3) -0.1750(3) 0.0425(12) Uani 1 1 d .
H39A H 0.4272 0.7762 -0.1595 0.051 Uiso 1 1 calc R
H39B H 0.5489 0.7598 -0.1750 0.051 Uiso 1 1 calc R
C40 C 0.4689(5) 0.6867(3) -0.1318(3) 0.0402(12) Uani 1 1 d .
C41 C 0.4691(6) 0.6469(3) -0.0941(3) 0.0499(14) Uani 1 1 d D
C42 C 0.2075(5) 0.8665(3) -0.4620(3) 0.0435(13) Uani 1 1 d .
H42A H 0.1447 0.8498 -0.4397 0.052 Uiso 1 1 calc R
H42B H 0.2167 0.8290 -0.4963 0.052 Uiso 1 1 calc R
C43 C 0.1826(6) 0.9289(3) -0.4913(3) 0.0545(15) Uani 1 1 d .
C44 C 0.1659(7) 0.9796(4) -0.5134(4) 0.076(2) Uani 1 1 d .
H44 H 0.1524 1.0206 -0.5314 0.091 Uiso 1 1 calc R
C45 C 0.4590(4) 0.9431(3) -0.3010(3) 0.0418(12) Uani 1 1 d .
H45A H 0.5370 0.9483 -0.2758 0.050 Uiso 1 1 calc R
H45B H 0.4638 0.9623 -0.3423 0.050 Uiso 1 1 calc R
C46 C 0.4018(4) 0.9898(3) -0.1937(3) 0.0419(12) Uani 1 1 d .
C47 C 0.3865(4) 0.9837(3) -0.2620(3) 0.0394(12) Uani 1 1 d .
C48 C 0.2983(4) 1.0131(3) -0.2939(3) 0.0420(12) Uani 1 1 d .
H48 H 0.2877 1.0101 -0.3402 0.050 Uiso 1 1 calc R
C49 C 0.2258(4) 1.0466(3) -0.2599(3) 0.0414(12) Uani 1 1 d .
C50 C 0.2393(4) 1.0518(3) -0.1920(3) 0.0408(12) Uani 1 1 d .
C51 C 0.3292(4) 1.0239(3) -0.1598(3) 0.0427(13) Uani 1 1 d .
H51 H 0.3411 1.0283 -0.1134 0.051 Uiso 1 1 calc R
C52 C 0.5071(6) 0.9627(4) -0.0960(3) 0.0637(18) Uani 1 1 d .
H52A H 0.4385 0.9394 -0.0837 0.096 Uiso 1 1 calc R
H52B H 0.5218 1.0112 -0.0749 0.096 Uiso 1 1 calc R
H52C H 0.5721 0.9392 -0.0819 0.096 Uiso 1 1 calc R
C53 C 0.0982(6) 1.0525(4) -0.3575(3) 0.0588(16) Uani 1 1 d .
H53A H 0.1560 1.0685 -0.3829 0.088 Uiso 1 1 calc R
H53B H 0.0274 1.0707 -0.3718 0.088 Uiso 1 1 calc R
H53C H 0.0841 1.0017 -0.3647 0.088 Uiso 1 1 calc R
C54 C 0.0807(16) 0.7952(10) -0.2580(7) 0.1814(16) Uani 1 1 d U
H54A H 0.0106 0.7669 -0.2513 0.218 Uiso 1 1 calc R
H54B H 0.1231 0.7628 -0.2815 0.218 Uiso 1 1 calc R
C55 C 0.2048(4) 0.6900(3) 0.0433(2) 0.0301(10) Uani 1 1 d .
H55A H 0.2165 0.7281 0.0172 0.036 Uiso 1 1 calc R
H55B H 0.1405 0.6557 0.0188 0.036 Uiso 1 1 calc R
C56 C 0.4004(4) 0.5539(2) 0.0677(2) 0.0273(10) Uani 1 1 d .
C57 C 0.3037(4) 0.5854(2) 0.0564(2) 0.0284(10) Uani 1 1 d .
H57 H 0.2309 0.5584 0.0509 0.034 Uiso 1 1 calc R
C58 C 0.3114(4) 0.6557(2) 0.0528(2) 0.0288(10) Uani 1 1 d .
C59 C 0.4191(4) 0.6941(2) 0.0609(2) 0.0299(10) Uani 1 1 d .
C60 C 0.5155(4) 0.6621(2) 0.0711(2) 0.0291(10) Uani 1 1 d .
H60 H 0.5882 0.6890 0.0758 0.035 Uiso 1 1 calc R
C61 C 0.5086(4) 0.5920(2) 0.0747(2) 0.0271(10) Uani 1 1 d .
C62 C 0.2986(4) 0.4513(3) 0.0941(3) 0.0382(12) Uani 1 1 d .
H62A H 0.2769 0.4838 0.1287 0.046 Uiso 1 1 calc R
H62B H 0.3185 0.4099 0.1135 0.046 Uiso 1 1 calc R
C63 C 0.2012(5) 0.4300(3) 0.0417(3) 0.0425(13) Uani 1 1 d .
C64 C 0.1242(6) 0.4134(3) -0.0016(3) 0.0627(18) Uani 1 1 d .
H64 H 0.0620 0.4000 -0.0367 0.075 Uiso 1 1 calc R
C65 C 0.5243(5) 0.8093(3) 0.0812(3) 0.0442(13) Uani 1 1 d .
H65A H 0.5582 0.7973 0.1238 0.053 Uiso 1 1 calc R
H65B H 0.5073 0.8575 0.0888 0.053 Uiso 1 1 calc R
C66 C 0.6079(5) 0.8060(3) 0.0366(3) 0.0467(14) Uani 1 1 d .
C67 C 0.6758(6) 0.8024(4) 0.0023(3) 0.0616(17) Uani 1 1 d .
H67 H 0.7311 0.7995 -0.0256 0.074 Uiso 1 1 calc R
C68 C 0.6156(4) 0.5595(3) 0.0878(2) 0.0290(10) Uani 1 1 d .
H68A H 0.6759 0.5840 0.0682 0.035 Uiso 1 1 calc R
H68B H 0.6009 0.5105 0.0667 0.035 Uiso 1 1 calc R
C69 C 0.6333(4) 0.5203(2) 0.2621(2) 0.0287(10) Uani 1 1 d .
C70 C 0.6001(4) 0.5180(2) 0.1961(2) 0.0298(10) Uani 1 1 d .
H70 H 0.5369 0.4853 0.1740 0.036 Uiso 1 1 calc R
C71 C 0.6566(4) 0.5624(2) 0.1605(2) 0.0271(10) Uani 1 1 d .
C72 C 0.7483(4) 0.6095(2) 0.1943(2) 0.0308(10) Uani 1 1 d .
C73 C 0.7841(4) 0.6104(3) 0.2603(2) 0.0335(11) Uani 1 1 d .
H73 H 0.8494 0.6417 0.2819 0.040 Uiso 1 1 calc R
C74 C 0.7276(4) 0.5672(2) 0.2960(2) 0.0295(10) Uani 1 1 d .
C75 C 0.4704(4) 0.4421(3) 0.2707(3) 0.0431(13) Uani 1 1 d .
H75A H 0.4778 0.4096 0.2325 0.065 Uiso 1 1 calc R
H75B H 0.4195 0.4750 0.2570 0.065 Uiso 1 1 calc R
H75C H 0.4387 0.4164 0.3027 0.065 Uiso 1 1 calc R
C76 C 0.8098(5) 0.7243(3) 0.1794(3) 0.0551(16) Uani 1 1 d .
H76A H 0.8426 0.7507 0.1483 0.083 Uiso 1 1 calc R
H76B H 0.8566 0.7374 0.2230 0.083 Uiso 1 1 calc R
H76C H 0.7323 0.7344 0.1813 0.083 Uiso 1 1 calc R
C77 C 0.7618(4) 0.5703(3) 0.3690(2) 0.0358(11) Uani 1 1 d .
H77A H 0.8417 0.5929 0.3827 0.043 Uiso 1 1 calc R
H77B H 0.7569 0.5227 0.3803 0.043 Uiso 1 1 calc R
C78 C 0.6848(4) 0.6107(3) 0.4050(2) 0.0325(11) Uani 1 1 d .
C79 C 0.7026(4) 0.6826(3) 0.4154(2) 0.0364(11) Uani 1 1 d .
C80 C 0.6293(4) 0.7198(3) 0.4459(2) 0.0363(11) Uani 1 1 d .
H80 H 0.6440 0.7690 0.4531 0.044 Uiso 1 1 calc R
C81 C 0.5353(4) 0.6867(3) 0.4661(2) 0.0311(10) Uani 1 1 d .
C82 C 0.5181(4) 0.6146(3) 0.4561(2) 0.0333(11) Uani 1 1 d .
C83 C 0.5924(4) 0.5775(3) 0.4263(2) 0.0337(11) Uani 1 1 d .
H83 H 0.5793 0.5282 0.4204 0.040 Uiso 1 1 calc R
C84 C 0.3651(5) 0.5214(3) 0.4415(3) 0.0458(13) Uani 1 1 d .
H84A H 0.4062 0.4811 0.4468 0.055 Uiso 1 1 calc R
H84B H 0.3518 0.5270 0.3947 0.055 Uiso 1 1 calc R
C85 C 0.2575(6) 0.5124(3) 0.4665(3) 0.0560(16) Uani 1 1 d .
C86 C 0.1709(7) 0.5063(5) 0.4879(4) 0.081(2) Uani 1 1 d D
C87 C 0.8168(6) 0.7856(3) 0.3993(4) 0.0635(18) Uani 1 1 d .
H87A H 0.8735 0.7993 0.3717 0.076 Uiso 1 1 calc R
H87B H 0.7452 0.8027 0.3828 0.076 Uiso 1 1 calc R
C88 C 0.8563(6) 0.8169(4) 0.4638(4) 0.0677(19) Uani 1 1 d .
C89 C 0.8901(8) 0.8418(5) 0.5204(6) 0.088(3) Uani 1 1 d D
C90 C 0.4544(4) 0.7272(3) 0.4980(2) 0.0338(11) Uani 1 1 d .
H90A H 0.4977 0.7697 0.5253 0.041 Uiso 1 1 calc R
H90B H 0.4176 0.6989 0.5271 0.041 Uiso 1 1 calc R
C91 C 0.1801(4) 0.7174(3) 0.3770(2) 0.0366(11) Uani 1 1 d .
C92 C 0.2635(4) 0.7019(3) 0.4247(2) 0.0358(11) Uani 1 1 d .
H92 H 0.2517 0.6595 0.4419 0.043 Uiso 1 1 calc R
C93 C 0.3634(4) 0.7470(3) 0.4477(2) 0.0335(11) Uani 1 1 d .
C94 C 0.3783(4) 0.8096(3) 0.4226(2) 0.0336(11) Uani 1 1 d .
C95 C 0.2935(4) 0.8258(3) 0.3762(2) 0.0354(11) Uani 1 1 d .
H95 H 0.3037 0.8690 0.3603 0.042 Uiso 1 1 calc R
C96 C 0.1943(4) 0.7799(3) 0.3527(2) 0.0330(11) Uani 1 1 d .
C97 C 0.0813(5) 0.6021(3) 0.3586(3) 0.0544(15) Uani 1 1 d .
H97A H 0.0139 0.5744 0.3308 0.082 Uiso 1 1 calc R
H97B H 0.0800 0.5963 0.4045 0.082 Uiso 1 1 calc R
H97C H 0.1501 0.5865 0.3454 0.082 Uiso 1 1 calc R
C98 C 0.4960(6) 0.9160(3) 0.4216(4) 0.0662(19) Uani 1 1 d .
H98A H 0.4933 0.9059 0.3742 0.099 Uiso 1 1 calc R
H98B H 0.5703 0.9420 0.4421 0.099 Uiso 1 1 calc R
H98C H 0.4359 0.9437 0.4305 0.099 Uiso 1 1 calc R
C99 C 0.1066(4) 0.7970(3) 0.2991(2) 0.0368(11) Uani 1 1 d .
H99A H 0.0299 0.7758 0.3041 0.044 Uiso 1 1 calc R
H99B H 0.1077 0.8479 0.3035 0.044 Uiso 1 1 calc R
C100 C 0.1159(4) 0.6757(2) 0.1442(2) 0.0294(10) Uani 1 1 d .
C101 C 0.0922(4) 0.7022(3) 0.2044(2) 0.0328(11) Uani 1 1 d .
H101 H 0.0489 0.6729 0.2274 0.039 Uiso 1 1 calc R
C102 C 0.1300(4) 0.7705(2) 0.2319(2) 0.0302(10) Uani 1 1 d .
C103 C 0.1927(4) 0.8128(2) 0.1973(2) 0.0325(11) Uani 1 1 d .
C104 C 0.2122(4) 0.7869(2) 0.1358(2) 0.0318(10) Uani 1 1 d .
H104 H 0.2519 0.8169 0.1118 0.038 Uiso 1 1 calc R
C105 C 0.1755(4) 0.7185(2) 0.1083(2) 0.0285(10) Uani 1 1 d .
C106 C 0.0443(5) 0.5595(3) 0.1550(3) 0.0498(14) Uani 1 1 d .
H10C H 0.0384 0.5124 0.1315 0.075 Uiso 1 1 calc R
H10D H -0.0306 0.5682 0.1644 0.075 Uiso 1 1 calc R
H10E H 0.0980 0.5643 0.1961 0.075 Uiso 1 1 calc R
C107 C 0.3087(6) 0.9201(3) 0.1953(4) 0.066(2) Uani 1 1 d .
H10F H 0.2706 0.9240 0.1513 0.099 Uiso 1 1 calc R
H10G H 0.3764 0.8974 0.1922 0.099 Uiso 1 1 calc R
H10H H 0.3313 0.9665 0.2207 0.099 Uiso 1 1 calc R
C108 C 0.4848(16) 0.6680(12) 0.2522(9) 0.2114(19) Uani 1 1 d U
H10A H 0.4922 0.6502 0.2068 0.254 Uiso 1 1 calc R
H10B H 0.5437 0.6501 0.2815 0.254 Uiso 1 1 calc R
H41 H 0.460(7) 0.619(3) -0.062(3) 0.09(3) Uiso 1 1 d D
H89 H 0.915(9) 0.851(6) 0.5662(14) 0.14(4) Uiso 1 1 d D
H86 H 0.097(4) 0.509(6) 0.497(6) 0.15(4) Uiso 1 1 d D

loop_
_atom_site_aniso_label
_atom_site_aniso_U_11
_atom_site_aniso_U_22
_atom_site_aniso_U_33
_atom_site_aniso_U_23
_atom_site_aniso_U_13
_atom_site_aniso_U_12
Cl1 0.206(3) 0.227(4) 0.133(2) 0.051(2) 0.063(2) 0.109(3)
Cl2 0.206(3) 0.243(4) 0.141(2) 0.040(2) 0.054(2) 0.095(3)
Cl3 0.188(3) 0.296(5) 0.194(3) 0.018(3) 0.067(3) 0.075(3)
Cl4 0.181(3) 0.287(5) 0.171(3) 0.024(3) 0.071(3) 0.075(3)
O1 0.056(2) 0.052(2) 0.051(2) 0.000(2) -0.0121(19) 0.0072(19)
O2 0.0391(19) 0.048(2) 0.037(2) 0.0137(16) 0.0049(15) -0.0028(16)
O3 0.049(2) 0.064(3) 0.034(2) 0.0164(18) 0.0011(16) 0.0097(19)
O4 0.040(2) 0.047(2) 0.041(2) 0.0110(17) -0.0049(16) 0.0055(16)
O5 0.0339(19) 0.054(2) 0.047(2) 0.0261(18) 0.0080(16) 0.0052(16)
O6 0.048(2) 0.079(3) 0.034(2) 0.013(2) 0.0013(17) 0.019(2)
O7 0.048(2) 0.0348(19) 0.0334(19) 0.0056(15) -0.0046(15) 0.0034(16)
O8 0.055(2) 0.044(2) 0.049(2) 0.0235(18) 0.0021(18) -0.0013(18)
O9 0.039(2) 0.055(2) 0.051(2) 0.0085(19) 0.0006(17) 0.0083(18)
O10 0.049(2) 0.048(2) 0.059(3) 0.0141(19) 0.0058(19) 0.0151(18)
O11 0.0277(16) 0.0292(17) 0.042(2) 0.0062(14) 0.0020(14) -0.0006(13)
O12 0.0310(18) 0.0330(19) 0.057(2) 0.0127(16) 0.0053(16) -0.0004(14)
O13 0.0401(19) 0.0397(19) 0.0314(18) 0.0090(15) 0.0054(14) -0.0002(15)
O14 0.051(2) 0.047(2) 0.038(2) 0.0065(17) 0.0108(17) -0.0147(17)
O15 0.047(2) 0.048(2) 0.047(2) 0.0027(18) 0.0223(17) -0.0059(17)
O16 0.046(2) 0.050(2) 0.065(3) 0.001(2) 0.027(2) -0.0046(18)
O17 0.0297(18) 0.050(2) 0.048(2) 0.0117(18) -0.0007(15) 0.0011(16)
O18 0.040(2) 0.048(2) 0.043(2) 0.0087(17) -0.0059(16) -0.0036(17)
O19 0.0352(18) 0.0327(18) 0.0370(19) 0.0039(15) 0.0063(14) -0.0056(14)
O20 0.042(2) 0.0335(19) 0.049(2) -0.0033(16) 0.0088(16) -0.0004(15)
C1 0.042(3) 0.035(3) 0.058(4) -0.006(3) 0.002(3) 0.002(2)
C2 0.035(3) 0.041(3) 0.036(3) -0.004(2) -0.003(2) 0.009(2)
C3 0.038(3) 0.032(3) 0.043(3) -0.006(2) 0.007(2) 0.007(2)
C4 0.041(3) 0.035(3) 0.041(3) 0.006(2) 0.011(2) 0.005(2)
C5 0.034(3) 0.042(3) 0.036(3) 0.005(2) 0.006(2) 0.010(2)
C6 0.034(3) 0.041(3) 0.038(3) 0.007(2) 0.013(2) 0.011(2)
C7 0.046(3) 0.042(3) 0.033(3) 0.009(2) 0.007(2) 0.014(2)
C8 0.050(3) 0.077(4) 0.039(3) 0.004(3) -0.003(3) 0.014(3)
C9 0.048(3) 0.068(4) 0.052(4) 0.018(3) 0.009(3) 0.005(3)
C10 0.067(5) 0.070(5) 0.105(6) 0.042(4) 0.030(4) 0.021(4)
C11 0.043(3) 0.045(3) 0.036(3) 0.007(2) 0.010(2) 0.001(2)
C12 0.046(3) 0.041(3) 0.042(3) 0.009(2) 0.013(3) 0.003(2)
C13 0.055(4) 0.057(4) 0.044(3) 0.005(3) -0.001(3) -0.005(3)
C14 0.031(3) 0.051(3) 0.038(3) 0.010(2) 0.009(2) 0.006(2)
C15 0.026(2) 0.048(3) 0.038(3) 0.017(2) 0.010(2) 0.006(2)
C16 0.027(2) 0.042(3) 0.042(3) 0.020(2) 0.005(2) 0.006(2)
C17 0.025(2) 0.040(3) 0.039(3) 0.013(2) 0.004(2) -0.002(2)
C18 0.022(2) 0.037(3) 0.047(3) 0.018(2) 0.007(2) -0.0004(19)
C19 0.026(2) 0.040(3) 0.046(3) 0.025(2) 0.006(2) 0.006(2)
C20 0.030(2) 0.049(3) 0.037(3) 0.023(2) 0.008(2) 0.004(2)
C21 0.075(5) 0.061(4) 0.058(4) 0.023(3) -0.030(3) 0.002(3)
C22 0.098(6) 0.081(5) 0.042(4) 0.004(3) -0.019(4) 0.033(4)
C23 0.031(3) 0.032(3) 0.056(3) 0.014(2) 0.003(2) -0.003(2)
C24 0.034(3) 0.025(2) 0.041(3) 0.011(2) 0.004(2) 0.0035(19)
C25 0.029(2) 0.021(2) 0.052(3) 0.006(2) 0.002(2) -0.0001(18)
C26 0.031(3) 0.036(3) 0.048(3) 0.006(2) -0.004(2) 0.005(2)
C27 0.042(3) 0.033(3) 0.035(3) 0.005(2) 0.001(2) 0.006(2)
C28 0.033(2) 0.026(2) 0.035(3) 0.006(2) 0.003(2) 0.0052(19)
C29 0.029(2) 0.028(2) 0.040(3) 0.008(2) -0.002(2) 0.0044(19)
C30 0.039(3) 0.075(4) 0.039(3) 0.021(3) 0.005(2) 0.007(3)
C31 0.069(4) 0.097(6) 0.048(4) 0.031(4) 0.003(3) 0.029(4)
C32 0.034(3) 0.034(3) 0.030(3) 0.002(2) 0.0067(19) 0.008(2)
C33 0.031(2) 0.034(3) 0.037(3) 0.010(2) 0.009(2) 0.007(2)
C34 0.025(2) 0.034(2) 0.031(2) 0.005(2) 0.0104(18) 0.0071(19)
C35 0.033(2) 0.039(3) 0.031(3) 0.008(2) 0.009(2) 0.008(2)
C36 0.034(3) 0.040(3) 0.041(3) 0.017(2) 0.013(2) 0.006(2)
C37 0.028(2) 0.035(3) 0.046(3) 0.012(2) 0.013(2) 0.006(2)
C38 0.027(2) 0.041(3) 0.041(3) 0.006(2) 0.004(2) 0.002(2)
C39 0.047(3) 0.040(3) 0.036(3) 0.005(2) 0.000(2) -0.001(2)
C40 0.045(3) 0.039(3) 0.032(3) 0.000(2) -0.004(2) 0.007(2)
C41 0.069(4) 0.045(3) 0.029(3) 0.000(3) -0.005(3) 0.007(3)
C42 0.051(3) 0.043(3) 0.041(3) 0.015(2) 0.014(2) 0.011(2)
C43 0.068(4) 0.059(4) 0.043(3) 0.019(3) 0.011(3) 0.018(3)
C44 0.111(6) 0.062(4) 0.060(4) 0.032(4) 0.008(4) 0.018(4)
C45 0.034(3) 0.038(3) 0.055(3) 0.013(2) 0.011(2) -0.001(2)
C46 0.032(3) 0.033(3) 0.058(4) 0.010(2) 0.004(2) -0.001(2)
C47 0.034(3) 0.030(3) 0.052(3) 0.009(2) 0.009(2) -0.004(2)
C48 0.040(3) 0.034(3) 0.053(3) 0.010(2) 0.011(2) -0.001(2)
C49 0.038(3) 0.030(3) 0.055(3) 0.009(2) 0.005(2) 0.003(2)
C50 0.036(3) 0.026(2) 0.056(3) -0.001(2) 0.005(2) -0.004(2)
C51 0.040(3) 0.034(3) 0.047(3) -0.001(2) 0.002(2) -0.007(2)
C52 0.052(4) 0.082(5) 0.061(4) 0.022(4) 0.004(3) 0.022(3)
C53 0.060(4) 0.064(4) 0.057(4) 0.017(3) 0.006(3) 0.020(3)
C54 0.206(3) 0.235(4) 0.135(3) 0.045(3) 0.059(2) 0.102(3)
C55 0.025(2) 0.037(3) 0.027(2) 0.007(2) 0.0002(18) 0.0032(19)
C56 0.025(2) 0.035(2) 0.020(2) 0.0023(18) 0.0024(17) 0.0008(18)
C57 0.025(2) 0.032(2) 0.025(2) 0.0034(19) 0.0006(17) 0.0003(18)
C58 0.029(2) 0.036(3) 0.020(2) 0.0041(19) 0.0028(17) 0.0024(19)
C59 0.031(2) 0.031(2) 0.028(2) 0.0095(19) 0.0056(18) 0.0007(19)
C60 0.023(2) 0.037(3) 0.025(2) 0.0057(19) 0.0039(17) -0.0052(19)
C61 0.027(2) 0.035(2) 0.019(2) 0.0048(18) 0.0029(17) 0.0009(19)
C62 0.038(3) 0.035(3) 0.040(3) 0.010(2) 0.004(2) -0.002(2)
C63 0.038(3) 0.043(3) 0.045(3) 0.012(2) 0.007(2) -0.006(2)
C64 0.051(4) 0.060(4) 0.066(4) 0.021(3) -0.013(3) -0.018(3)
C65 0.043(3) 0.035(3) 0.052(3) 0.004(2) 0.007(2) -0.004(2)
C66 0.043(3) 0.046(3) 0.046(3) 0.012(3) 0.002(3) -0.011(2)
C67 0.055(4) 0.074(5) 0.056(4) 0.018(3) 0.018(3) -0.010(3)
C68 0.026(2) 0.037(3) 0.024(2) 0.0047(19) 0.0043(17) 0.0030(19)
C69 0.027(2) 0.030(2) 0.031(2) 0.0069(19) 0.0058(18) 0.0075(18)
C70 0.028(2) 0.031(2) 0.028(2) -0.0010(19) 0.0019(18) 0.0028(19)
C71 0.022(2) 0.031(2) 0.028(2) 0.0021(19) 0.0025(17) 0.0061(18)
C72 0.028(2) 0.034(3) 0.031(3) 0.004(2) 0.0061(19) 0.0054(19)
C73 0.025(2) 0.038(3) 0.035(3) 0.002(2) 0.0010(19) 0.002(2)
C74 0.024(2) 0.037(3) 0.028(2) 0.001(2) 0.0013(18) 0.0126(19)
C75 0.041(3) 0.045(3) 0.043(3) 0.012(2) 0.010(2) -0.002(2)
C76 0.048(3) 0.046(3) 0.069(4) 0.021(3) -0.001(3) -0.002(3)
C77 0.031(2) 0.048(3) 0.028(3) 0.002(2) -0.0002(19) 0.013(2)
C78 0.026(2) 0.045(3) 0.026(2) 0.007(2) -0.0002(18) 0.009(2)
C79 0.027(2) 0.045(3) 0.036(3) 0.004(2) 0.006(2) 0.001(2)
C80 0.036(3) 0.035(3) 0.035(3) 0.002(2) 0.004(2) 0.001(2)
C81 0.030(2) 0.039(3) 0.023(2) 0.004(2) 0.0002(18) 0.005(2)
C82 0.027(2) 0.043(3) 0.028(2) 0.006(2) 0.0043(19) 0.001(2)
C83 0.036(3) 0.036(3) 0.029(2) 0.007(2) 0.001(2) 0.008(2)
C84 0.046(3) 0.043(3) 0.047(3) 0.009(3) 0.008(2) -0.003(2)
C85 0.054(4) 0.057(4) 0.054(4) 0.016(3) 0.001(3) 0.002(3)
C86 0.052(4) 0.105(6) 0.089(6) 0.039(5) 0.015(4) 0.002(4)
C87 0.062(4) 0.053(4) 0.078(5) 0.003(3) 0.035(4) -0.009(3)
C88 0.057(4) 0.057(4) 0.088(6) 0.008(4) 0.017(4) 0.004(3)
C89 0.080(6) 0.084(6) 0.095(7) 0.002(6) 0.001(5) 0.019(5)
C90 0.034(3) 0.040(3) 0.027(2) 0.005(2) 0.0016(19) 0.008(2)
C91 0.025(2) 0.051(3) 0.033(3) 0.002(2) 0.0064(19) 0.006(2)
C92 0.036(3) 0.043(3) 0.032(3) 0.009(2) 0.011(2) 0.009(2)
C93 0.033(2) 0.041(3) 0.027(2) 0.000(2) 0.0079(19) 0.007(2)
C94 0.031(2) 0.038(3) 0.029(2) 0.001(2) 0.0009(19) 0.002(2)
C95 0.038(3) 0.037(3) 0.031(3) 0.006(2) 0.005(2) 0.008(2)
C96 0.033(2) 0.041(3) 0.026(2) 0.002(2) 0.0063(19) 0.012(2)
C97 0.036(3) 0.058(4) 0.064(4) 0.013(3) -0.002(3) -0.006(3)
C98 0.063(4) 0.051(4) 0.074(5) 0.021(3) -0.012(3) -0.017(3)
C99 0.034(3) 0.042(3) 0.034(3) 0.004(2) 0.002(2) 0.012(2)
C100 0.023(2) 0.032(2) 0.032(2) 0.005(2) -0.0005(18) 0.0031(18)
C101 0.023(2) 0.037(3) 0.038(3) 0.013(2) 0.0042(19) 0.0017(19)
C102 0.025(2) 0.038(3) 0.030(2) 0.008(2) 0.0018(18) 0.0115(19)
C103 0.027(2) 0.032(3) 0.037(3) 0.003(2) -0.0001(19) 0.0080(19)
C104 0.027(2) 0.032(2) 0.038(3) 0.010(2) 0.0072(19) 0.0034(19)
C105 0.020(2) 0.033(2) 0.032(2) 0.009(2) -0.0014(17) 0.0049(18)
C106 0.060(4) 0.036(3) 0.055(4) 0.012(3) 0.019(3) -0.001(3)
C107 0.059(4) 0.041(3) 0.095(5) -0.012(3) 0.036(4) -0.013(3)
C108 0.183(3) 0.290(5) 0.181(3) 0.021(3) 0.071(3) 0.077(4)

loop_
_atom_type_symbol
_atom_type_description
_atom_type_scat_dispersion_real
_atom_type_scat_dispersion_imag
_atom_type_scat_source
C C 0.0033 0.0016 'International Tables Vol C Tables 4.2.6.8 and 6.1.1.4'
H H 0.0000 0.0000 'International Tables Vol C Tables 4.2.6.8 and 6.1.1.4'
Cl Cl 0.1484 0.1585 'International Tables Vol C Tables 4.2.6.8 and 6.1.1.4'
O O 0.0106 0.0060 'International Tables Vol C Tables 4.2.6.8 and 6.1.1.4'

loop_
_geom_angle_atom_site_label_1
_geom_angle_atom_site_label_2
_geom_angle_atom_site_label_3
_geom_angle
C2 O1 C8 119.5(5)
C5 O2 C11 116.0(4)
C20 O3 C21 117.1(5)
C17 O4 C22 117.7(5)
C24 O5 C30 117.2(4)
C27 O6 C31 117.8(5)
C33 O7 C39 116.0(4)
C36 O8 C42 116.2(4)
C46 O9 C52 117.8(5)
C49 O10 C53 117.0(5)
C56 O11 C62 117.0(4)
C59 O12 C65 118.2(4)
C69 O13 C75 116.8(4)
C72 O14 C76 115.0(4)
C82 O15 C84 116.8(4)
C79 O16 C87 117.7(4)
C91 O17 C97 117.4(4)
C94 O18 C98 116.6(4)
C100 O19 C106 118.0(4)
C103 O20 C107 116.5(4)
C50 C1 C3 109.6(4)
C50 C1 H1A 109.7
C3 C1 H1A 109.7
C50 C1 H1B 109.7
C3 C1 H1B 109.7
H1A C1 H1B 108.2
C7 C2 O1 124.8(5)
C7 C2 C3 119.5(5)
O1 C2 C3 115.6(5)
C4 C3 C2 118.4(5)
C4 C3 C1 119.6(5)
C2 C3 C1 121.9(5)
C3 C4 C5 121.6(5)
C3 C4 H4 119.2
C5 C4 H4 119.2
C6 C5 O2 116.9(4)
C6 C5 C4 119.9(5)
O2 C5 C4 123.2(5)
C5 C6 C7 118.5(5)
C5 C6 C14 120.5(5)
C7 C6 C14 121.0(5)
C2 C7 C6 122.0(5)
C2 C7 H7 119.0
C6 C7 H7 119.0
O1 C8 C9 113.3(5)
O1 C8 H8A 108.9
C9 C8 H8A 108.9
O1 C8 H8B 108.9
C9 C8 H8B 108.9
H8A C8 H8B 107.7
C10 C9 C8 175.9(8)
C9 C10 H10 180.0
O2 C11 C12 108.1(4)
O2 C11 H11A 110.1
C12 C11 H11A 110.1
O2 C11 H11B 110.1
C12 C11 H11B 110.1
H11A C11 H11B 108.4
C13 C12 C11 176.5(6)
C12 C13 H13 180.0
C15 C14 C6 113.6(4)
C15 C14 H14A 108.9
C6 C14 H14A 108.9
C15 C14 H14B 108.9
C6 C14 H14B 108.9
H14A C14 H14B 107.7
C20 C15 C16 118.7(5)
C20 C15 C14 120.6(5)
C16 C15 C14 120.8(5)
C15 C16 C17 120.3(5)
C15 C16 H16 119.8
C17 C16 H16 119.8
O4 C17 C18 116.1(5)
O4 C17 C16 122.9(4)
C18 C17 C16 121.0(5)
C17 C18 C19 118.2(5)
C17 C18 C23 121.1(5)
C19 C18 C23 120.5(4)
C20 C19 C18 121.1(5)
C20 C19 H19 119.5
C18 C19 H19 119.5
O3 C20 C15 115.7(5)
O3 C20 C19 123.7(5)
C15 C20 C19 120.6(5)
O3 C21 H21A 109.5
O3 C21 H21B 109.5
H21A C21 H21B 109.5
O3 C21 H21C 109.5
H21A C21 H21C 109.5
H21B C21 H21C 109.5
O4 C22 H22A 109.5
O4 C22 H22B 109.5
H22A C22 H22B 109.5
O4 C22 H22C 109.5
H22A C22 H22C 109.5
H22B C22 H22C 109.5
C18 C23 C25 110.5(4)
C18 C23 H23A 109.5
C25 C23 H23A 109.5
C18 C23 H23B 109.5
C25 C23 H23B 109.5
H23A C23 H23B 108.1
O5 C24 C29 123.6(4)
O5 C24 C25 116.0(4)
C29 C24 C25 120.3(5)
C26 C25 C24 118.4(5)
C26 C25 C23 120.7(4)
C24 C25 C23 120.7(5)
C27 C26 C25 121.3(5)
C27 C26 H26 119.3
C25 C26 H26 119.3
O6 C27 C28 116.4(5)
O6 C27 C26 123.2(5)
C28 C27 C26 120.4(5)
C27 C28 C29 119.0(5)
C27 C28 C32 121.5(4)
C29 C28 C32 119.5(4)
C24 C29 C28 120.5(4)
C24 C29 H29 119.7
C28 C29 H29 119.7
O5 C30 H30A 109.5
O5 C30 H30B 109.5
H30A C30 H30B 109.5
O5 C30 H30C 109.5
H30A C30 H30C 109.5
H30B C30 H30C 109.5
O6 C31 H31A 109.5
O6 C31 H31B 109.5
H31A C31 H31B 109.5
O6 C31 H31C 109.5
H31A C31 H31C 109.5
H31B C31 H31C 109.5
C28 C32 C34 111.4(4)
C28 C32 H32A 109.4
C34 C32 H32A 109.4
C28 C32 H32B 109.4
C34 C32 H32B 109.4
H32A C32 H32B 108.0
O7 C33 C38 122.9(4)
O7 C33 C34 116.3(4)
C38 C33 C34 120.8(5)
C33 C34 C35 117.5(4)
C33 C34 C32 121.6(4)
C35 C34 C32 120.8(4)
C36 C35 C34 121.0(5)
C36 C35 H35 119.5
C34 C35 H35 119.5
C35 C36 C37 121.3(5)
C35 C36 O8 123.0(5)
C37 C36 O8 115.7(4)
C36 C37 C38 118.2(5)
C36 C37 C45 122.5(5)
C38 C37 C45 119.3(5)
C33 C38 C37 121.1(5)
C33 C38 H38 119.4
C37 C38 H38 119.4
O7 C39 C40 109.3(4)
O7 C39 H39A 109.8
C40 C39 H39A 109.8
O7 C39 H39B 109.8
C40 C39 H39B 109.8
H39A C39 H39B 108.3
C41 C40 C39 176.6(6)
C40 C41 H41 171(5)
O8 C42 C43 107.0(5)
O8 C42 H42A 110.3
C43 C42 H42A 110.3
O8 C42 H42B 110.3
C43 C42 H42B 110.3
H42A C42 H42B 108.6
C44 C43 C42 177.9(8)
C43 C44 H44 180.0
C47 C45 C37 111.9(4)
C47 C45 H45A 109.2
C37 C45 H45A 109.2
C47 C45 H45B 109.2
C37 C45 H45B 109.2
H45A C45 H45B 107.9
O9 C46 C51 124.2(5)
O9 C46 C47 115.7(5)
C51 C46 C47 120.0(5)
C48 C47 C46 118.2(5)
C48 C47 C45 120.1(5)
C46 C47 C45 121.6(5)
C49 C48 C47 121.6(5)
C49 C48 H48 119.2
C47 C48 H48 119.2
C48 C49 O10 122.7(5)
C48 C49 C50 120.5(5)
O10 C49 C50 116.8(5)
C49 C50 C51 118.0(5)
C49 C50 C1 121.1(5)
C51 C50 C1 120.7(5)
C46 C51 C50 121.6(5)
C46 C51 H51 119.2
C50 C51 H51 119.2
O9 C52 H52A 109.5
O9 C52 H52B 109.5
H52A C52 H52B 109.5
O9 C52 H52C 109.5
H52A C52 H52C 109.5
H52B C52 H52C 109.5
O10 C53 H53A 109.5
O10 C53 H53B 109.5
H53A C53 H53B 109.5
O10 C53 H53C 109.5
H53A C53 H53C 109.5
H53B C53 H53C 109.5
Cl2 C54 Cl1 127.1(12)
Cl2 C54 H54A 105.5
Cl1 C54 H54A 105.5
Cl2 C54 H54B 105.5
Cl1 C54 H54B 105.5
H54A C54 H54B 106.1
C105 C55 C58 111.1(4)
C105 C55 H55A 109.4
C58 C55 H55A 109.4
C105 C55 H55B 109.4
C58 C55 H55B 109.4
H55A C55 H55B 108.0
C57 C56 O11 122.7(4)
C57 C56 C61 120.8(4)
O11 C56 C61 116.4(4)
C56 C57 C58 121.0(4)
C56 C57 H57 119.5
C58 C57 H57 119.5
C57 C58 C59 118.3(4)
C57 C58 C55 120.4(4)
C59 C58 C55 121.3(4)
C60 C59 O12 124.3(4)
C60 C59 C58 120.4(4)
O12 C59 C58 115.3(4)
C61 C60 C59 121.7(4)
C61 C60 H60 119.2
C59 C60 H60 119.2
C60 C61 C56 117.7(4)
C60 C61 C68 120.1(4)
C56 C61 C68 122.2(4)
O11 C62 C63 113.5(4)
O11 C62 H62A 108.9
C63 C62 H62A 108.9
O11 C62 H62B 108.9
C63 C62 H62B 108.9
H62A C62 H62B 107.7
C64 C63 C62 178.3(6)
C63 C64 H64 180.0
O12 C65 C66 113.2(5)
O12 C65 H65A 108.9
C66 C65 H65A 108.9
O12 C65 H65B 108.9
C66 C65 H65B 108.9
H65A C65 H65B 107.7
C67 C66 C65 178.3(7)
C66 C67 H67 180.0
C61 C68 C71 111.8(4)
C61 C68 H68A 109.3
C71 C68 H68A 109.3
C61 C68 H68B 109.3
C71 C68 H68B 109.3
H68A C68 H68B 107.9
C70 C69 O13 124.1(4)
C70 C69 C74 120.5(4)
O13 C69 C74 115.4(4)
C69 C70 C71 121.7(4)
C69 C70 H70 119.2
C71 C70 H70 119.2
C72 C71 C70 117.7(4)
C72 C71 C68 122.2(4)
C70 C71 C68 120.1(4)
C73 C72 C71 120.7(4)
C73 C72 O14 121.1(4)
C71 C72 O14 118.1(4)
C72 C73 C74 121.8(4)
C72 C73 H73 119.1
C74 C73 H73 119.1
C73 C74 C69 117.6(4)
C73 C74 C77 122.4(4)
C69 C74 C77 120.0(4)
O13 C75 H75A 109.5
O13 C75 H75B 109.5
H75A C75 H75B 109.5
O13 C75 H75C 109.5
H75A C75 H75C 109.5
H75B C75 H75C 109.5
O14 C76 H76A 109.5
O14 C76 H76B 109.5
H76A C76 H76B 109.5
O14 C76 H76C 109.5
H76A C76 H76C 109.5
H76B C76 H76C 109.5
C74 C77 C78 110.2(4)
C74 C77 H77A 109.6
C78 C77 H77A 109.6
C74 C77 H77B 109.6
C78 C77 H77B 109.6
H77A C77 H77B 108.1
C83 C78 C79 117.8(4)
C83 C78 C77 121.3(5)
C79 C78 C77 120.8(4)
O16 C79 C80 124.3(5)
O16 C79 C78 114.7(4)
C80 C79 C78 121.0(5)
C81 C80 C79 121.3(5)
C81 C80 H80 119.3
C79 C80 H80 119.3
C80 C81 C82 117.6(4)
C80 C81 C90 121.4(4)
C82 C81 C90 121.0(4)
O15 C82 C83 122.3(5)
O15 C82 C81 116.8(4)
C83 C82 C81 120.9(4)
C78 C83 C82 121.3(5)
C78 C83 H83 119.3
C82 C83 H83 119.3
O15 C84 C85 104.4(5)
O15 C84 H84A 110.9
C85 C84 H84A 110.9
O15 C84 H84B 110.9
C85 C84 H84B 110.9
H84A C84 H84B 108.9
C86 C85 C84 178.5(8)
C85 C86 H86 165(7)
C88 C87 O16 112.4(6)
C88 C87 H87A 109.1
O16 C87 H87A 109.1
C88 C87 H87B 109.1
O16 C87 H87B 109.1
H87A C87 H87B 107.9
C89 C88 C87 177.9(9)
C88 C89 H89 168(7)
C81 C90 C93 111.8(4)
C81 C90 H90A 109.3
C93 C90 H90A 109.3
C81 C90 H90B 109.3
C93 C90 H90B 109.3
H90A C90 H90B 107.9
O17 C91 C96 117.2(4)
O17 C91 C92 122.6(5)
C96 C91 C92 120.2(5)
C93 C92 C91 121.3(5)
C93 C92 H92 119.3
C91 C92 H92 119.3
C92 C93 C94 118.4(5)
C92 C93 C90 119.9(5)
C94 C93 C90 121.7(4)
O18 C94 C95 123.6(5)
O18 C94 C93 116.2(4)
C95 C94 C93 120.2(4)
C96 C95 C94 121.1(5)
C96 C95 H95 119.5
C94 C95 H95 119.5
C91 C96 C95 118.8(5)
C91 C96 C99 121.2(4)
C95 C96 C99 119.9(5)
O17 C97 H97A 109.5
O17 C97 H97B 109.5
H97A C97 H97B 109.5
O17 C97 H97C 109.5
H97A C97 H97C 109.5
H97B C97 H97C 109.5
O18 C98 H98A 109.5
O18 C98 H98B 109.5
H98A C98 H98B 109.5
O18 C98 H98C 109.5
H98A C98 H98C 109.5
H98B C98 H98C 109.5
C102 C99 C96 111.3(4)
C102 C99 H99A 109.4
C96 C99 H99A 109.4
C102 C99 H99B 109.4
C96 C99 H99B 109.4
H99A C99 H99B 108.0
O19 C100 C101 123.8(4)
O19 C100 C105 115.8(4)
C101 C100 C105 120.4(4)
C102 C101 C100 121.4(4)
C102 C101 H101 119.3
C100 C101 H101 119.3
C101 C102 C103 118.4(4)
C101 C102 C99 120.0(4)
C103 C102 C99 121.5(4)
O20 C103 C104 123.1(4)
O20 C103 C102 116.9(4)
C104 C103 C102 120.0(4)
C105 C104 C103 121.7(4)
C105 C104 H104 119.1
C103 C104 H104 119.1
C104 C105 C100 117.9(4)
C104 C105 C55 120.9(4)
C100 C105 C55 121.1(4)
O19 C106 H10C 109.5
O19 C106 H10D 109.5
H10C C106 H10D 109.5
O19 C106 H10E 109.5
H10C C106 H10E 109.5
H10D C106 H10E 109.5
O20 C107 H10F 109.5
O20 C107 H10G 109.5
H10F C107 H10G 109.5
O20 C107 H10H 109.5
H10F C107 H10H 109.5
H10G C107 H10H 109.5
Cl3 C108 Cl4 121.5(11)
Cl3 C108 H10A 107.0
Cl4 C108 H10A 107.0
Cl3 C108 H10B 107.0
Cl4 C108 H10B 107.0
H10A C108 H10B 106.7

loop_
_geom_bond_atom_site_label_1
_geom_bond_atom_site_label_2
_geom_bond_distance
Cl1 C54 1.696(16)
Cl2 C54 1.617(17)
Cl3 C108 1.55(2)
Cl4 C108 1.98(2)
O1 C2 1.380(6)
O1 C8 1.423(8)
O2 C5 1.382(6)
O2 C11 1.417(6)
O3 C20 1.381(6)
O3 C21 1.428(7)
O4 C17 1.372(6)
O4 C22 1.420(8)
O5 C24 1.374(6)
O5 C30 1.406(6)
O6 C27 1.382(6)
O6 C31 1.411(7)
O7 C33 1.381(6)
O7 C39 1.418(6)
O8 C36 1.391(6)
O8 C42 1.409(7)
O9 C46 1.377(7)
O9 C52 1.410(8)
O10 C49 1.388(7)
O10 C53 1.407(8)
O11 C56 1.389(6)
O11 C62 1.424(6)
O12 C59 1.384(6)
O12 C65 1.424(6)
O13 C69 1.374(6)
O13 C75 1.422(6)
O14 C72 1.390(6)
O14 C76 1.407(7)
O15 C82 1.387(6)
O15 C84 1.415(6)
O16 C79 1.380(6)
O16 C87 1.418(8)
O17 C91 1.381(6)
O17 C97 1.409(7)
O18 C94 1.386(6)
O18 C98 1.413(7)
O19 C100 1.371(6)
O19 C106 1.417(6)
O20 C103 1.380(6)
O20 C107 1.431(7)
C1 C50 1.513(8)
C1 C3 1.525(7)
C1 H1A 0.9900
C1 H1B 0.9900
C2 C7 1.380(8)
C2 C3 1.399(8)
C3 C4 1.382(7)
C4 C5 1.391(7)
C4 H4 0.9500
C5 C6 1.378(7)
C6 C7 1.388(7)
C6 C14 1.529(7)
C7 H7 0.9500
C8 C9 1.442(10)
C8 H8A 0.9900
C8 H8B 0.9900
C9 C10 1.185(10)
C10 H10 0.9500
C11 C12 1.456(8)
C11 H11A 0.9900
C11 H11B 0.9900
C12 C13 1.168(8)
C13 H13 0.9500
C14 C15 1.505(8)
C14 H14A 0.9900
C14 H14B 0.9900
C15 C20 1.389(7)
C15 C16 1.390(7)
C16 C17 1.400(7)
C16 H16 0.9500
C17 C18 1.384(7)
C18 C19 1.391(7)
C18 C23 1.507(7)
C19 C20 1.389(8)
C19 H19 0.9500
C21 H21A 0.9800
C21 H21B 0.9800
C21 H21C 0.9800
C22 H22A 0.9800
C22 H22B 0.9800
C22 H22C 0.9800
C23 C25 1.521(7)
C23 H23A 0.9900
C23 H23B 0.9900
C24 C29 1.392(7)
C24 C25 1.397(7)
C25 C26 1.388(8)
C26 C27 1.385(7)
C26 H26 0.9500
C27 C28 1.385(7)
C28 C29 1.394(7)
C28 C32 1.523(7)
C29 H29 0.9500
C30 H30A 0.9800
C30 H30B 0.9800
C30 H30C 0.9800
C31 H31A 0.9800
C31 H31B 0.9800
C31 H31C 0.9800
C32 C34 1.524(7)
C32 H32A 0.9900
C32 H32B 0.9900
C33 C38 1.381(7)
C33 C34 1.395(7)
C34 C35 1.396(7)
C35 C36 1.376(7)
C35 H35 0.9500
C36 C37 1.379(7)
C37 C38 1.386(7)
C37 C45 1.520(7)
C38 H38 0.9500
C39 C40 1.449(8)
C39 H39A 0.9900
C39 H39B 0.9900
C40 C41 1.176(8)
C41 H41 0.93(2)
C42 C43 1.478(8)
C42 H42A 0.9900
C42 H42B 0.9900
C43 C44 1.174(9)
C44 H44 0.9500
C45 C47 1.508(8)
C45 H45A 0.9900
C45 H45B 0.9900
C46 C51 1.384(8)
C46 C47 1.396(8)
C47 C48 1.389(8)
C48 C49 1.380(8)
C48 H48 0.9500
C49 C50 1.391(8)
C50 C51 1.391(8)
C51 H51 0.9500
C52 H52A 0.9800
C52 H52B 0.9800
C52 H52C 0.9800
C53 H53A 0.9800
C53 H53B 0.9800
C53 H53C 0.9800
C54 H54A 0.9900
C54 H54B 0.9900
C55 C105 1.509(7)
C55 C58 1.515(6)
C55 H55A 0.9900
C55 H55B 0.9900
C56 C57 1.383(7)
C56 C61 1.397(6)
C57 C58 1.384(7)
C57 H57 0.9500
C58 C59 1.392(6)
C59 C60 1.383(7)
C60 C61 1.380(7)
C60 H60 0.9500
C61 C68 1.506(6)
C62 C63 1.456(7)
C62 H62A 0.9900
C62 H62B 0.9900
C63 C64 1.175(8)
C64 H64 0.9500
C65 C66 1.471(8)
C65 H65A 0.9900
C65 H65B 0.9900
C66 C67 1.165(9)
C67 H67 0.9500
C68 C71 1.514(6)
C68 H68A 0.9900
C68 H68B 0.9900
C69 C70 1.369(7)
C69 C74 1.405(6)
C70 C71 1.395(7)
C70 H70 0.9500
C71 C72 1.386(6)
C72 C73 1.379(7)
C73 C74 1.381(7)
C73 H73 0.9500
C74 C77 1.510(6)
C75 H75A 0.9800
C75 H75B 0.9800
C75 H75C 0.9800
C76 H76A 0.9800
C76 H76B 0.9800
C76 H76C 0.9800
C77 C78 1.512(7)
C77 H77A 0.9900
C77 H77B 0.9900
C78 C83 1.380(7)
C78 C79 1.386(7)
C79 C80 1.386(7)
C80 C81 1.382(7)
C80 H80 0.9500
C81 C82 1.391(7)
C81 C90 1.505(7)
C82 C83 1.387(7)
C83 H83 0.9500
C84 C85 1.464(9)
C84 H84A 0.9900
C84 H84B 0.9900
C85 C86 1.192(10)
C86 H86 0.94(2)
C87 C88 1.396(11)
C87 H87A 0.9900
C87 H87B 0.9900
C88 C89 1.209(12)
C89 H89 0.95(2)
C90 C93 1.519(7)
C90 H90A 0.9900
C90 H90B 0.9900
C91 C96 1.387(7)
C91 C92 1.392(7)
C92 C93 1.384(7)
C92 H92 0.9500
C93 C94 1.398(7)
C94 C95 1.390(7)
C95 C96 1.388(7)
C95 H95 0.9500
C96 C99 1.515(7)
C97 H97A 0.9800
C97 H97B 0.9800
C97 H97C 0.9800
C98 H98A 0.9800
C98 H98B 0.9800
C98 H98C 0.9800
C99 C102 1.513(7)
C99 H99A 0.9900
C99 H99B 0.9900
C100 C101 1.383(7)
C100 C105 1.399(7)
C101 C102 1.383(7)
C101 H101 0.9500
C102 C103 1.395(7)
C103 C104 1.386(7)
C104 C105 1.384(7)
C104 H104 0.9500
C106 H10C 0.9800
C106 H10D 0.9800
C106 H10E 0.9800
C107 H10F 0.9800
C107 H10G 0.9800
C107 H10H 0.9800
C108 H10A 0.9900
C108 H10B 0.9900
